data_4068277
loop_
_publ_author_name
'Partyka, David V.'
'Robilotto, Thomas J.'
'Updegraff, James B.'
'Zeller, Matthias'
'Hunter, Allen D.'
'Gray, Thomas G.'

_publ_section_title
;
 Facile Synthesis of (Phosphine)- and (N-heterocyclic Carbene)Gold(I) and
 Silver(I) Azide Complexes
;
_journal_issue 3
_journal_name_full Organometallics
_journal_page_first 795
_journal_paper_doi 10.1021/om800536f
_journal_volume 28
_journal_year 2009
_chemical_formula_moiety 'C33 H49 Au N3 P'
_chemical_formula_sum 'C33 H49 Au N3 P'
_chemical_formula_weight 715.69
_chemical_name_systematic
;

 ?

;
_space_group_IT_number 15
_symmetry_cell_setting monoclinic
_symmetry_space_group_name_Hall '-C 2yc'
_symmetry_space_group_name_H-M 'C 1 2/c 1'
_atom_sites_solution_hydrogens geom
_atom_sites_solution_primary direct
_atom_sites_solution_secondary difmap
_audit_creation_method SHELXL-97
_cell_angle_alpha 90.00
_cell_angle_beta 101.120(2)
_cell_angle_gamma 90.00
_cell_formula_units_Z 8
_cell_length_a 18.161(3)
_cell_length_b 17.165(3)
_cell_length_c 22.038(4)
_cell_measurement_reflns_used 9203
_cell_measurement_temperature 100(2)
_cell_measurement_theta_max 27.03
_cell_measurement_theta_min 2.00
_cell_volume 6741(2)
_computing_cell_refinement 'Bruker SMART'
_computing_data_collection 'Bruker SMART'
_computing_data_reduction 'Bruker SAINT'
_computing_molecular_graphics 'Bruker SHELXTL'
_computing_publication_material 'Bruker SHELXTL'
_computing_structure_refinement 'SHELXL-97 (Sheldrick, 1997)'
_computing_structure_solution 'SHELXS-97 (Sheldrick, 1990)'
_diffrn_ambient_temperature 100(2)
_diffrn_measured_fraction_theta_full 0.991
_diffrn_measured_fraction_theta_max 0.991
_diffrn_measurement_device_type 'Bruker AXS APEX II CCD area detector'
_diffrn_measurement_method 'phi and omega scans'
_diffrn_radiation_monochromator graphite
_diffrn_radiation_source 'fine-focus sealed tube'
_diffrn_radiation_type MoK\a
_diffrn_radiation_wavelength 0.71073
_diffrn_reflns_av_R_equivalents 0.0457
_diffrn_reflns_av_sigmaI/netI 0.0360
_diffrn_reflns_limit_h_max 23
_diffrn_reflns_limit_h_min -23
_diffrn_reflns_limit_k_max 21
_diffrn_reflns_limit_k_min -21
_diffrn_reflns_limit_l_max 28
_diffrn_reflns_limit_l_min -27
_diffrn_reflns_number 36453
_diffrn_reflns_theta_full 27.04
_diffrn_reflns_theta_max 27.04
_diffrn_reflns_theta_min 1.65
_diffrn_standards_decay_% none
_diffrn_standards_number 0
_exptl_absorpt_coefficient_mu 4.436
_exptl_absorpt_correction_T_max 0.7035
_exptl_absorpt_correction_T_min 0.3159
_exptl_absorpt_correction_type multi-scan
_exptl_absorpt_process_details 'AXScale in APEX2 (Bruker, 2004)'
_exptl_crystal_colour colourless
_exptl_crystal_density_diffrn 1.410
_exptl_crystal_density_meas ?
_exptl_crystal_density_method 'not measured'
_exptl_crystal_description Irregular
_exptl_crystal_F_000 2896
_exptl_crystal_size_max 0.33
_exptl_crystal_size_mid 0.24
_exptl_crystal_size_min 0.08
_refine_diff_density_max 1.078
_refine_diff_density_min -1.277
_refine_diff_density_rms 0.097
_refine_ls_extinction_method none
_refine_ls_goodness_of_fit_ref 1.053
_refine_ls_hydrogen_treatment constr
_refine_ls_matrix_type full
_refine_ls_number_parameters 349
_refine_ls_number_reflns 7313
_refine_ls_number_restraints 0
_refine_ls_restrained_S_all 1.053
_refine_ls_R_factor_all 0.0276
_refine_ls_R_factor_gt 0.0230
_refine_ls_shift/su_max 0.010
_refine_ls_shift/su_mean 0.001
_refine_ls_structure_factor_coef Fsqd
_refine_ls_weighting_details 'calc w=1/[\s^2^(Fo^2^)+(0.0291P)^2^+0.0000P] where P=(Fo^2^+2Fc^2^)/3'
_refine_ls_weighting_scheme calc
_refine_ls_wR_factor_gt 0.0559
_refine_ls_wR_factor_ref 0.0572
_reflns_number_gt 6377
_reflns_number_total 7313
_reflns_threshold_expression >2sigma(I)
_cod_data_source_file om800536f_si_002.cif
_cod_data_source_block mc031108_0m
_cod_depositor_comments
;
The following automatic conversions were performed:

'_symmetry_cell_setting' value 'Monoclinic' changed to 'monoclinic'
according to /home/saulius/struct/CIF-dictionaries/cif_core.dic
dictionary named 'cif_core.dic' version 2.4.2 from 2011-04-26.

Automatic conversion script
Id: cif_fix_values 1715 2011-07-08 13:25:40Z adriana 

The following automatic conversions were performed:

'_exptl_crystal_density_meas' value 'not measured' was changed to '?'
- the value is perceived as not measured.

Automatic conversion script
Id: cif_fix_values 3008 2015-01-20 13:52:24Z robertas 
;
_cod_original_sg_symbol_H-M C2/c
_cod_database_code 4068277

loop_
_symmetry_equiv_pos_as_xyz
'x, y, z'
'-x, y, -z+1/2'
'x+1/2, y+1/2, z'
'-x+1/2, y+1/2, -z+1/2'
'-x, -y, -z'
'x, -y, z-1/2'
'-x+1/2, -y+1/2, -z'
'x+1/2, -y+1/2, z-1/2'

loop_
_atom_site_label
_atom_site_type_symbol
_atom_site_fract_x
_atom_site_fract_y
_atom_site_fract_z
_atom_site_U_iso_or_equiv
_atom_site_adp_type
_atom_site_occupancy
_atom_site_symmetry_multiplicity
_atom_site_calc_flag
_atom_site_refinement_flags
Au1 Au 0.217482(5) 0.467189(5) 0.154550(4) 0.01942(4) Uani 1 1 d .
P1 P 0.27994(4) 0.57702(4) 0.18325(3) 0.01651(14) Uani 1 1 d .
C17 C 0.40173(14) 0.61397(14) 0.04617(11) 0.0208(5) Uani 1 1 d .
H17 H 0.4019 0.5970 0.0051 0.025 Uiso 1 1 calc R
C18 C 0.34833(13) 0.58366(13) 0.07730(10) 0.0163(5) Uani 1 1 d .
C7 C 0.21706(13) 0.66135(14) 0.18067(10) 0.0190(5) Uani 1 1 d .
H7 H 0.2101 0.6822 0.1376 0.023 Uiso 1 1 calc R
C6 C 0.28440(15) 0.54613(15) 0.30861(11) 0.0226(6) Uani 1 1 d .
H6A H 0.2455 0.5867 0.3079 0.027 Uiso 1 1 calc R
H6B H 0.2588 0.4959 0.2968 0.027 Uiso 1 1 calc R
C2 C 0.39463(14) 0.50520(14) 0.26358(11) 0.0181(5) Uani 1 1 d .
H2A H 0.3708 0.4546 0.2502 0.022 Uiso 1 1 calc R
H2B H 0.4273 0.5197 0.2342 0.022 Uiso 1 1 calc R
C5 C 0.33152(17) 0.53985(15) 0.37334(12) 0.0262(6) Uani 1 1 d .
H5A H 0.3535 0.5914 0.3863 0.031 Uiso 1 1 calc R
H5B H 0.2990 0.5245 0.4026 0.031 Uiso 1 1 calc R
C13 C 0.34937(14) 0.60897(13) 0.13835(10) 0.0170(5) Uani 1 1 d .
C3 C 0.44194(15) 0.49690(16) 0.32809(11) 0.0219(5) Uani 1 1 d .
H3A H 0.4709 0.5454 0.3392 0.026 Uiso 1 1 calc R
H3B H 0.4782 0.4538 0.3283 0.026 Uiso 1 1 calc R
C10 C 0.11890(15) 0.77559(15) 0.22466(12) 0.0282(6) Uani 1 1 d .
H10A H 0.0851 0.8212 0.2164 0.034 Uiso 1 1 calc R
H10B H 0.1216 0.7598 0.2682 0.034 Uiso 1 1 calc R
C8 C 0.13887(14) 0.63914(15) 0.19067(12) 0.0247(6) Uani 1 1 d .
H8A H 0.1178 0.5981 0.1608 0.030 Uiso 1 1 calc R
H8B H 0.1425 0.6178 0.2329 0.030 Uiso 1 1 calc R
C4 C 0.39398(16) 0.48068(14) 0.37619(11) 0.0231(6) Uani 1 1 d .
H4A H 0.3719 0.4279 0.3693 0.028 Uiso 1 1 calc R
H4B H 0.4261 0.4817 0.4179 0.028 Uiso 1 1 calc R
C1 C 0.33411(14) 0.56705(14) 0.26229(10) 0.0179(5) Uani 1 1 d .
H1 H 0.3592 0.6180 0.2749 0.021 Uiso 1 1 calc R
C11 C 0.19646(15) 0.79823(15) 0.21511(12) 0.0271(6) Uani 1 1 d .
H11A H 0.2170 0.8393 0.2451 0.033 Uiso 1 1 calc R
H11B H 0.1929 0.8198 0.1730 0.033 Uiso 1 1 calc R
C14 C 0.40356(14) 0.66250(14) 0.16490(11) 0.0192(5) Uani 1 1 d .
H14 H 0.4048 0.6789 0.2063 0.023 Uiso 1 1 calc R
C16 C 0.45450(14) 0.66786(14) 0.07305(11) 0.0220(5) Uani 1 1 d .
H16 H 0.4899 0.6879 0.0505 0.026 Uiso 1 1 calc R
C12 C 0.24923(15) 0.72885(14) 0.22330(11) 0.0234(6) Uani 1 1 d .
H12A H 0.2577 0.7112 0.2669 0.028 Uiso 1 1 calc R
H12B H 0.2982 0.7447 0.2139 0.028 Uiso 1 1 calc R
C15 C 0.45555(14) 0.69256(14) 0.13310(11) 0.0213(5) Uani 1 1 d .
H15 H 0.4915 0.7296 0.1521 0.026 Uiso 1 1 calc R
C9 C 0.08689(15) 0.70919(16) 0.18245(12) 0.0294(6) Uani 1 1 d .
H9A H 0.0789 0.7269 0.1389 0.035 Uiso 1 1 calc R
H9B H 0.0376 0.6938 0.1915 0.035 Uiso 1 1 calc R
C19 C 0.29396(14) 0.52508(13) 0.04408(11) 0.0167(5) Uani 1 1 d .
C21 C 0.17428(15) 0.49521(15) -0.02032(11) 0.0204(5) Uani 1 1 d .
H21 H 0.1273 0.5120 -0.0434 0.024 Uiso 1 1 calc R
C22 C 0.19045(14) 0.41623(14) -0.01729(10) 0.0203(5) Uani 1 1 d .
C20 C 0.22431(14) 0.55042(14) 0.00917(11) 0.0184(5) Uani 1 1 d .
C24 C 0.31212(14) 0.44575(14) 0.04549(10) 0.0171(5) Uani 1 1 d .
C23 C 0.26046(14) 0.39305(15) 0.01475(10) 0.0189(5) Uani 1 1 d .
H23 H 0.2733 0.3394 0.0156 0.023 Uiso 1 1 calc R
C25 C 0.20503(14) 0.63586(14) 0.00116(11) 0.0216(5) Uani 1 1 d .
H25 H 0.2404 0.6653 0.0335 0.026 Uiso 1 1 calc R
C26 C 0.21737(17) 0.66385(16) -0.06209(12) 0.0309(6) Uani 1 1 d .
H26A H 0.2708 0.6604 -0.0637 0.046 Uiso 1 1 calc R
H26B H 0.2007 0.7180 -0.0685 0.046 Uiso 1 1 calc R
H26C H 0.1885 0.6310 -0.0946 0.046 Uiso 1 1 calc R
C31 C 0.38749(14) 0.41607(14) 0.07926(11) 0.0196(5) Uani 1 1 d .
H31 H 0.4159 0.4613 0.1009 0.023 Uiso 1 1 calc R
N1 N 0.15369(14) 0.36773(14) 0.13709(11) 0.0322(6) Uani 1 1 d .
N2 N 0.17496(14) 0.30932(15) 0.11905(11) 0.0353(6) Uani 1 1 d .
N3 N 0.19108(18) 0.24924(15) 0.10183(13) 0.0519(8) Uani 1 1 d .
C27 C 0.12546(15) 0.65414(16) 0.00949(12) 0.0301(6) Uani 1 1 d .
H27A H 0.0894 0.6330 -0.0255 0.045 Uiso 1 1 calc R
H27B H 0.1190 0.7107 0.0114 0.045 Uiso 1 1 calc R
H27C H 0.1168 0.6304 0.0479 0.045 Uiso 1 1 calc R
C33 C 0.37991(15) 0.35551(14) 0.12751(11) 0.0237(6) Uani 1 1 d .
H33A H 0.3520 0.3777 0.1573 0.035 Uiso 1 1 calc R
H33B H 0.4299 0.3395 0.1491 0.035 Uiso 1 1 calc R
H33C H 0.3529 0.3101 0.1074 0.035 Uiso 1 1 calc R
C32 C 0.43260(15) 0.38336(16) 0.03360(11) 0.0259(6) Uani 1 1 d .
H32A H 0.4045 0.3408 0.0101 0.039 Uiso 1 1 calc R
H32B H 0.4808 0.3637 0.0562 0.039 Uiso 1 1 calc R
H32C H 0.4415 0.4246 0.0051 0.039 Uiso 1 1 calc R
C28 C 0.13529(14) 0.35655(15) -0.04923(11) 0.0229(6) Uani 1 1 d .
H28 H 0.1559 0.3039 -0.0361 0.027 Uiso 1 1 calc R
C29 C 0.12800(17) 0.36186(17) -0.11941(11) 0.0316(7) Uani 1 1 d .
H29A H 0.1131 0.4148 -0.1332 0.047 Uiso 1 1 calc R
H29B H 0.0899 0.3249 -0.1395 0.047 Uiso 1 1 calc R
H29C H 0.1763 0.3493 -0.1306 0.047 Uiso 1 1 calc R
C30 C 0.05917(16) 0.36332(19) -0.03082(13) 0.0382(7) Uani 1 1 d .
H30A H 0.0657 0.3631 0.0144 0.057 Uiso 1 1 calc R
H30B H 0.0277 0.3191 -0.0478 0.057 Uiso 1 1 calc R
H30C H 0.0350 0.4120 -0.0471 0.057 Uiso 1 1 calc R

loop_
_atom_site_aniso_label
_atom_site_aniso_U_11
_atom_site_aniso_U_22
_atom_site_aniso_U_33
_atom_site_aniso_U_23
_atom_site_aniso_U_13
_atom_site_aniso_U_12
Au1 0.02444(7) 0.02017(7) 0.01479(6) -0.00314(3) 0.00660(4) -0.00281(4)
P1 0.0215(4) 0.0181(3) 0.0105(3) -0.0013(2) 0.0045(3) -0.0002(2)
C17 0.0260(15) 0.0233(13) 0.0142(12) -0.0002(10) 0.0071(11) 0.0029(11)
C18 0.0176(13) 0.0140(12) 0.0172(12) 0.0019(9) 0.0027(10) 0.0031(9)
C7 0.0214(14) 0.0240(13) 0.0119(11) 0.0018(10) 0.0037(10) 0.0047(10)
C6 0.0252(15) 0.0293(14) 0.0144(12) 0.0017(10) 0.0061(11) 0.0055(11)
C2 0.0200(13) 0.0193(12) 0.0147(12) 0.0001(10) 0.0025(10) 0.0002(10)
C5 0.0363(17) 0.0302(15) 0.0134(13) -0.0003(10) 0.0078(12) 0.0026(12)
C13 0.0210(13) 0.0174(12) 0.0123(11) 0.0022(9) 0.0028(10) 0.0043(10)
C3 0.0227(14) 0.0243(13) 0.0167(12) 0.0004(10) -0.0009(10) -0.0002(11)
C10 0.0333(16) 0.0272(14) 0.0241(13) -0.0037(11) 0.0053(12) 0.0084(12)
C8 0.0248(15) 0.0253(14) 0.0244(13) -0.0062(11) 0.0054(11) 0.0007(11)
C4 0.0318(16) 0.0238(13) 0.0122(12) 0.0017(10) 0.0006(11) 0.0000(11)
C1 0.0232(14) 0.0186(12) 0.0118(11) 0.0000(9) 0.0030(10) 0.0013(10)
C11 0.0336(16) 0.0226(14) 0.0244(14) -0.0032(11) 0.0036(12) 0.0040(12)
C14 0.0245(14) 0.0185(12) 0.0143(11) -0.0015(9) 0.0032(10) 0.0034(10)
C16 0.0233(14) 0.0220(13) 0.0222(13) 0.0040(10) 0.0082(11) -0.0003(11)
C12 0.0271(15) 0.0221(13) 0.0210(13) -0.0032(10) 0.0045(11) 0.0005(11)
C15 0.0242(14) 0.0173(12) 0.0221(13) -0.0006(10) 0.0035(11) 0.0002(10)
C9 0.0228(15) 0.0361(16) 0.0283(14) -0.0080(12) 0.0025(12) 0.0041(12)
C19 0.0198(13) 0.0213(13) 0.0095(11) 0.0003(9) 0.0041(10) -0.0011(10)
C21 0.0219(14) 0.0255(13) 0.0136(12) -0.0009(10) 0.0027(10) 0.0011(11)
C22 0.0246(14) 0.0256(14) 0.0122(11) -0.0024(10) 0.0074(10) -0.0018(11)
C20 0.0241(14) 0.0199(12) 0.0126(11) 0.0001(9) 0.0066(10) 0.0011(10)
C24 0.0230(14) 0.0214(12) 0.0072(11) 0.0010(9) 0.0040(10) 0.0002(10)
C23 0.0245(14) 0.0201(13) 0.0134(11) -0.0016(10) 0.0064(10) 0.0007(10)
C25 0.0228(14) 0.0221(13) 0.0180(12) -0.0014(10) -0.0006(10) 0.0021(11)
C26 0.0422(18) 0.0258(15) 0.0239(14) 0.0037(11) 0.0040(13) -0.0021(13)
C31 0.0221(14) 0.0205(13) 0.0159(12) 0.0005(10) 0.0031(10) 0.0007(10)
N1 0.0325(14) 0.0339(14) 0.0339(13) -0.0142(11) 0.0155(11) -0.0109(11)
N2 0.0432(16) 0.0358(15) 0.0264(13) 0.0013(11) 0.0057(12) -0.0132(12)
N3 0.081(2) 0.0241(14) 0.0524(17) -0.0091(13) 0.0170(16) -0.0072(14)
C27 0.0315(16) 0.0290(15) 0.0285(15) -0.0021(12) 0.0025(12) 0.0075(12)
C33 0.0303(15) 0.0230(14) 0.0173(12) -0.0007(10) 0.0036(11) 0.0018(11)
C32 0.0233(14) 0.0313(15) 0.0240(14) 0.0017(11) 0.0066(11) 0.0057(11)
C28 0.0242(14) 0.0245(14) 0.0198(13) -0.0046(10) 0.0038(11) -0.0037(11)
C29 0.0382(17) 0.0344(16) 0.0202(13) -0.0065(12) 0.0009(12) -0.0089(13)
C30 0.0313(17) 0.0474(19) 0.0380(17) -0.0152(14) 0.0121(14) -0.0137(14)

loop_
_atom_type_symbol
_atom_type_description
_atom_type_scat_dispersion_real
_atom_type_scat_dispersion_imag
_atom_type_scat_source
C C 0.0033 0.0016 'International Tables Vol C Tables 4.2.6.8 and 6.1.1.4'
H H 0.0000 0.0000 'International Tables Vol C Tables 4.2.6.8 and 6.1.1.4'
N N 0.0061 0.0033 'International Tables Vol C Tables 4.2.6.8 and 6.1.1.4'
P P 0.1023 0.0942 'International Tables Vol C Tables 4.2.6.8 and 6.1.1.4'
Au Au -2.0133 8.8022 'International Tables Vol C Tables 4.2.6.8 and 6.1.1.4'

loop_
_geom_angle_atom_site_label_1
_geom_angle_atom_site_label_2
_geom_angle_atom_site_label_3
_geom_angle
N1 Au1 P1 173.08(6)
C13 P1 C1 103.99(11)
C13 P1 C7 103.65(11)
C1 P1 C7 108.59(11)
C13 P1 Au1 117.79(8)
C1 P1 Au1 109.92(8)
C7 P1 Au1 112.23(8)
C16 C17 C18 122.1(2)
C16 C17 H17 119.0
C18 C17 H17 119.0
C17 C18 C13 118.2(2)
C17 C18 C19 117.8(2)
C13 C18 C19 124.0(2)
C8 C7 C12 110.80(19)
C8 C7 P1 112.86(17)
C12 C7 P1 114.51(17)
C8 C7 H7 106.0
C12 C7 H7 106.0
P1 C7 H7 106.0
C5 C6 C1 110.2(2)
C5 C6 H6A 109.6
C1 C6 H6A 109.6
C5 C6 H6B 109.6
C1 C6 H6B 109.6
H6A C6 H6B 108.1
C3 C2 C1 111.00(19)
C3 C2 H2A 109.4
C1 C2 H2A 109.4
C3 C2 H2B 109.4
C1 C2 H2B 109.4
H2A C2 H2B 108.0
C4 C5 C6 111.6(2)
C4 C5 H5A 109.3
C6 C5 H5A 109.3
C4 C5 H5B 109.3
C6 C5 H5B 109.3
H5A C5 H5B 108.0
C14 C13 C18 118.9(2)
C14 C13 P1 118.43(17)
C18 C13 P1 122.64(18)
C2 C3 C4 111.9(2)
C2 C3 H3A 109.2
C4 C3 H3A 109.2
C2 C3 H3B 109.2
C4 C3 H3B 109.2
H3A C3 H3B 107.9
C11 C10 C9 111.4(2)
C11 C10 H10A 109.4
C9 C10 H10A 109.3
C11 C10 H10B 109.3
C9 C10 H10B 109.3
H10A C10 H10B 108.0
C9 C8 C7 111.1(2)
C9 C8 H8A 109.4
C7 C8 H8A 109.4
C9 C8 H8B 109.4
C7 C8 H8B 109.4
H8A C8 H8B 108.0
C5 C4 C3 111.9(2)
C5 C4 H4A 109.2
C3 C4 H4A 109.2
C5 C4 H4B 109.2
C3 C4 H4B 109.2
H4A C4 H4B 107.9
C2 C1 C6 109.9(2)
C2 C1 P1 109.58(15)
C6 C1 P1 112.19(17)
C2 C1 H1 108.4
C6 C1 H1 108.4
P1 C1 H1 108.4
C10 C11 C12 111.4(2)
C10 C11 H11A 109.3
C12 C11 H11A 109.3
C10 C11 H11B 109.3
C12 C11 H11B 109.3
H11A C11 H11B 108.0
C15 C14 C13 122.1(2)
C15 C14 H14 118.9
C13 C14 H14 118.9
C17 C16 C15 119.7(2)
C17 C16 H16 120.2
C15 C16 H16 120.2
C11 C12 C7 111.3(2)
C11 C12 H12A 109.4
C7 C12 H12A 109.4
C11 C12 H12B 109.4
C7 C12 H12B 109.4
H12A C12 H12B 108.0
C14 C15 C16 119.1(2)
C14 C15 H15 120.5
C16 C15 H15 120.5
C10 C9 C8 111.5(2)
C10 C9 H9A 109.3
C8 C9 H9A 109.3
C10 C9 H9B 109.3
C8 C9 H9B 109.3
H9A C9 H9B 108.0
C24 C19 C20 119.5(2)
C24 C19 C18 120.8(2)
C20 C19 C18 119.7(2)
C22 C21 C20 122.2(2)
C22 C21 H21 118.9
C20 C21 H21 118.9
C21 C22 C23 118.0(2)
C21 C22 C28 121.7(2)
C23 C22 C28 120.2(2)
C21 C20 C19 118.8(2)
C21 C20 C25 119.6(2)
C19 C20 C25 121.6(2)
C23 C24 C19 119.4(2)
C23 C24 C31 119.0(2)
C19 C24 C31 121.7(2)
C24 C23 C22 122.0(2)
C24 C23 H23 119.0
C22 C23 H23 119.0
C20 C25 C27 112.9(2)
C20 C25 C26 109.9(2)
C27 C25 C26 110.7(2)
C20 C25 H25 107.7
C27 C25 H25 107.7
C26 C25 H25 107.7
C25 C26 H26A 109.5
C25 C26 H26B 109.5
H26A C26 H26B 109.5
C25 C26 H26C 109.5
H26A C26 H26C 109.5
H26B C26 H26C 109.5
C24 C31 C33 112.4(2)
C24 C31 C32 110.48(19)
C33 C31 C32 110.2(2)
C24 C31 H31 107.9
C33 C31 H31 107.9
C32 C31 H31 107.9
N2 N1 Au1 124.3(2)
N3 N2 N1 175.0(3)
C25 C27 H27A 109.5
C25 C27 H27B 109.5
H27A C27 H27B 109.5
C25 C27 H27C 109.5
H27A C27 H27C 109.5
H27B C27 H27C 109.5
C31 C33 H33A 109.5
C31 C33 H33B 109.5
H33A C33 H33B 109.5
C31 C33 H33C 109.5
H33A C33 H33C 109.5
H33B C33 H33C 109.5
C31 C32 H32A 109.5
C31 C32 H32B 109.5
H32A C32 H32B 109.5
C31 C32 H32C 109.5
H32A C32 H32C 109.5
H32B C32 H32C 109.5
C22 C28 C30 112.3(2)
C22 C28 C29 110.6(2)
C30 C28 C29 111.1(2)
C22 C28 H28 107.5
C30 C28 H28 107.5
C29 C28 H28 107.5
C28 C29 H29A 109.5
C28 C29 H29B 109.5
H29A C29 H29B 109.5
C28 C29 H29C 109.5
H29A C29 H29C 109.5
H29B C29 H29C 109.5
C28 C30 H30A 109.5
C28 C30 H30B 109.5
H30A C30 H30B 109.5
C28 C30 H30C 109.5
H30A C30 H30C 109.5
H30B C30 H30C 109.5

loop_
_geom_bond_atom_site_label_1
_geom_bond_atom_site_label_2
_geom_bond_distance
Au1 N1 2.057(2)
Au1 P1 2.2279(7)
P1 C13 1.831(2)
P1 C1 1.836(2)
P1 C7 1.838(2)
C17 C16 1.381(3)
C17 C18 1.392(3)
C17 H17 0.9500
C18 C13 1.411(3)
C18 C19 1.498(3)
C7 C8 1.527(3)
C7 C12 1.534(3)
C7 H7 1.0000
C6 C5 1.519(4)
C6 C1 1.530(3)
C6 H6A 0.9900
C6 H6B 0.9900
C2 C3 1.519(3)
C2 C1 1.525(3)
C2 H2A 0.9900
C2 H2B 0.9900
C5 C4 1.515(4)
C5 H5A 0.9900
C5 H5B 0.9900
C13 C14 1.390(3)
C3 C4 1.522(3)
C3 H3A 0.9900
C3 H3B 0.9900
C10 C11 1.515(4)
C10 C9 1.514(4)
C10 H10A 0.9900
C10 H10B 0.9900
C8 C9 1.518(4)
C8 H8A 0.9900
C8 H8B 0.9900
C4 H4A 0.9900
C4 H4B 0.9900
C1 H1 1.0000
C11 C12 1.517(4)
C11 H11A 0.9900
C11 H11B 0.9900
C14 C15 1.380(3)
C14 H14 0.9500
C16 C15 1.386(3)
C16 H16 0.9500
C12 H12A 0.9900
C12 H12B 0.9900
C15 H15 0.9500
C9 H9A 0.9900
C9 H9B 0.9900
C19 C24 1.400(3)
C19 C20 1.416(4)
C21 C22 1.386(4)
C21 C20 1.385(4)
C21 H21 0.9500
C22 C23 1.388(3)
C22 C28 1.509(3)
C20 C25 1.510(3)
C24 C23 1.383(3)
C24 C31 1.515(3)
C23 H23 0.9500
C25 C27 1.524(4)
C25 C26 1.531(3)
C25 H25 1.0000
C26 H26A 0.9800
C26 H26B 0.9800
C26 H26C 0.9800
C31 C33 1.512(3)
C31 C32 1.522(3)
C31 H31 1.0000
N1 N2 1.171(3)
N2 N3 1.156(3)
C27 H27A 0.9800
C27 H27B 0.9800
C27 H27C 0.9800
C33 H33A 0.9800
C33 H33B 0.9800
C33 H33C 0.9800
C32 H32A 0.9800
C32 H32B 0.9800
C32 H32C 0.9800
C28 C30 1.518(4)
C28 C29 1.529(3)
C28 H28 1.0000
C29 H29A 0.9800
C29 H29B 0.9800
C29 H29C 0.9800
C30 H30A 0.9800
C30 H30B 0.9800
C30 H30C 0.9800

loop_
_platon_squeeze_void_nr
_platon_squeeze_void_average_x
_platon_squeeze_void_average_y
_platon_squeeze_void_average_z
_platon_squeeze_void_volume
_platon_squeeze_void_count_electrons
1 0.500 -0.070 0.250 177.0 46.9
2 0.500 0.070 0.750 176.9 44.8
3 0.000 0.430 0.250 177.0 46.9
4 0.000 0.570 0.750 176.9 44.8
